data_4075449
loop_
_publ_author_name
'Benito-Garagorri, David'
'Bocoki\'c, Vladica'
'Mereiter, Kurt'
'Kirchner, Karl'

_publ_section_title
;
 A Modular Approach to Achiral and Chiral Nickel(II), Palladium(II), and
 Platinum(II) PCP Pincer Complexes Based on Diaminobenzenes
;
_journal_issue 16
_journal_name_full Organometallics
_journal_page_first 3817
_journal_paper_doi 10.1021/om060289e
_journal_volume 25
_journal_year 2006
_chemical_formula_moiety 'C30 H25 Cl N2 Ni P2, 0.5(C6 H6)'
_chemical_formula_sum 'C33 H28 Cl N2 Ni P2'
_chemical_formula_weight 608.67
_chemical_name_common '[NiCl(PCP-Ph)]+0.5C6H6'
_chemical_name_systematic
; 
 ? 
;
_space_group_IT_number 14
_symmetry_cell_setting monoclinic
_symmetry_space_group_name_Hall '-P 2ybc'
_symmetry_space_group_name_H-M 'P 1 21/c 1'
_atom_sites_solution_hydrogens geom
_atom_sites_solution_primary direct
_atom_sites_solution_secondary difmap
_audit_creation_method SHELXL-97
_cell_angle_alpha 90.00
_cell_angle_beta 99.619(1)
_cell_angle_gamma 90.00
_cell_formula_units_Z 4
_cell_length_a 9.3016(5)
_cell_length_b 21.4580(12)
_cell_length_c 15.0813(8)
_cell_measurement_reflns_used 2592
_cell_measurement_temperature 297(2)
_cell_measurement_theta_max 21.35
_cell_measurement_theta_min 2.34
_cell_volume 2967.8(3)
_computing_cell_refinement 'Bruker SAINT'
_computing_data_collection 'Bruker SMART'
_computing_data_reduction 'Bruker SAINT, SADABS, XPREP'
_computing_molecular_graphics 'Bruker SHELXTL'
_computing_publication_material 'Bruker SHELXTL'
_computing_structure_refinement 'SHELXL-97 (Sheldrick, 1997)'
_computing_structure_solution 'SHELXS-97 (Sheldrick, 1997)'
_diffrn_ambient_temperature 297(2)
_diffrn_measured_fraction_theta_full 0.997
_diffrn_measured_fraction_theta_max 0.997
_diffrn_measurement_device_type 'CCD area detector'
_diffrn_measurement_method 'phi and omega scans'
_diffrn_radiation_monochromator graphite
_diffrn_radiation_source 'fine-focus sealed tube'
_diffrn_radiation_type MoK\a
_diffrn_radiation_wavelength 0.71073
_diffrn_reflns_av_R_equivalents 0.0738
_diffrn_reflns_av_sigmaI/netI 0.1051
_diffrn_reflns_limit_h_max 12
_diffrn_reflns_limit_h_min -12
_diffrn_reflns_limit_k_max 22
_diffrn_reflns_limit_k_min -28
_diffrn_reflns_limit_l_max 19
_diffrn_reflns_limit_l_min -20
_diffrn_reflns_number 20760
_diffrn_reflns_theta_full 28.00
_diffrn_reflns_theta_max 28.00
_diffrn_reflns_theta_min 2.42
_diffrn_standards_decay_% 0
_exptl_absorpt_coefficient_mu 0.877
_exptl_absorpt_correction_T_max 0.88
_exptl_absorpt_correction_T_min 0.74
_exptl_absorpt_correction_type multi-scan
_exptl_absorpt_process_details 'program SADABS V2.10'
_exptl_crystal_colour yellow
_exptl_crystal_density_diffrn 1.362
_exptl_crystal_density_method 'not measured'
_exptl_crystal_description prism
_exptl_crystal_F_000 1260
_exptl_crystal_size_max 0.47
_exptl_crystal_size_mid 0.22
_exptl_crystal_size_min 0.15
_refine_diff_density_max 0.328
_refine_diff_density_min -0.342
_refine_diff_density_rms 0.047
_refine_ls_extinction_method none
_refine_ls_goodness_of_fit_ref 0.759
_refine_ls_hydrogen_treatment constr
_refine_ls_matrix_type full
_refine_ls_number_parameters 352
_refine_ls_number_reflns 7147
_refine_ls_number_restraints 109
_refine_ls_restrained_S_all 0.757
_refine_ls_R_factor_all 0.1026
_refine_ls_R_factor_gt 0.0391
_refine_ls_shift/su_max 0.001
_refine_ls_shift/su_mean 0.000
_refine_ls_structure_factor_coef Fsqd
_refine_ls_weighting_details 'calc w=1/[\s^2^(Fo^2^)+(0.0232P)^2^+0.0000P] where P=(Fo^2^+2Fc^2^)/3'
_refine_ls_weighting_scheme calc
_refine_ls_wR_factor_gt 0.0665
_refine_ls_wR_factor_ref 0.0788
_reflns_number_gt 3374
_reflns_number_total 7147
_reflns_threshold_expression >2sigma(I)
_cod_data_source_file om060289esi20060403_031419.cif
_cod_data_source_block 4a-1088
_cod_depositor_comments
;
The following automatic conversions were performed:

'_symmetry_cell_setting' value 'Monoclinic' changed to 'monoclinic'
according to /home/saulius/struct/CIF-dictionaries/cif_core.dic
dictionary named 'cif_core.dic' version 2.4.1 from 2010-06-29.

Automatic conversion script
Id: cif_fix_values 1715 2011-07-08 13:25:40Z adriana 
;
_cod_original_sg_symbol_Hall '-P 2ybc '
_cod_original_sg_symbol_H-M P2(1)/c
_cod_database_code 4075449

loop_
_symmetry_equiv_pos_as_xyz
'x, y, z'
'-x, y+1/2, -z+1/2'
'-x, -y, -z'
'x, -y-1/2, z-1/2'

loop_
_atom_site_label
_atom_site_type_symbol
_atom_site_fract_x
_atom_site_fract_y
_atom_site_fract_z
_atom_site_U_iso_or_equiv
_atom_site_adp_type
_atom_site_occupancy
_atom_site_symmetry_multiplicity
_atom_site_calc_flag
_atom_site_refinement_flags
Ni Ni 0.28648(4) 0.174398(16) 0.33778(2) 0.04287(11) Uani 1 1 d U
Cl Cl 0.17079(8) 0.20240(4) 0.20335(5) 0.0608(2) Uani 1 1 d U
P1 P 0.18172(8) 0.24128(3) 0.41485(5) 0.0493(2) Uani 1 1 d U
P2 P 0.41494(8) 0.10068(3) 0.28986(5) 0.0467(2) Uani 1 1 d U
N1 N 0.2519(3) 0.22439(11) 0.52097(16) 0.0661(7) Uani 1 1 d U
H1N H 0.2254 0.2432 0.5659 0.079 Uiso 1 1 calc R
N2 N 0.5089(2) 0.07079(10) 0.38431(16) 0.0564(6) Uani 1 1 d U
H2N H 0.5685 0.0401 0.3842 0.068 Uiso 1 1 calc R
C1 C 0.3820(3) 0.14824(12) 0.45257(18) 0.0431(6) Uani 1 1 d U
C2 C 0.3567(3) 0.17746(13) 0.5314(2) 0.0506(7) Uani 1 1 d U
C3 C 0.4312(3) 0.16056(14) 0.6157(2) 0.0654(9) Uani 1 1 d U
H3 H 0.4150 0.1817 0.6669 0.078 Uiso 1 1 calc R
C4 C 0.5291(3) 0.11225(15) 0.6222(2) 0.0685(9) Uani 1 1 d U
H4 H 0.5784 0.1006 0.6786 0.082 Uiso 1 1 calc R
C5 C 0.5559(3) 0.08068(13) 0.5472(2) 0.0591(8) Uani 1 1 d U
H5 H 0.6212 0.0475 0.5524 0.071 Uiso 1 1 calc R
C6 C 0.4834(3) 0.09945(12) 0.4638(2) 0.0477(7) Uani 1 1 d U
C7 C -0.0160(3) 0.23967(12) 0.4061(2) 0.0532(7) Uani 1 1 d U
C8 C -0.1013(3) 0.26194(14) 0.3295(3) 0.0709(9) Uani 1 1 d U
H8 H -0.0571 0.2773 0.2830 0.085 Uiso 1 1 calc R
C9 C -0.2521(4) 0.26193(16) 0.3203(3) 0.0899(11) Uani 1 1 d U
H9 H -0.3087 0.2771 0.2681 0.108 Uiso 1 1 calc R
C10 C -0.3157(4) 0.23968(19) 0.3879(3) 0.1019(15) Uani 1 1 d U
H10 H -0.4168 0.2398 0.3818 0.122 Uiso 1 1 calc R
C11 C -0.2363(4) 0.21739(18) 0.4636(3) 0.1002(14) Uani 1 1 d U
H11 H -0.2824 0.2022 0.5094 0.120 Uiso 1 1 calc R
C12 C -0.0848(4) 0.21701(14) 0.4737(3) 0.0819(10) Uani 1 1 d U
H12 H -0.0298 0.2014 0.5262 0.098 Uiso 1 1 calc R
C13 C 0.2137(3) 0.32391(13) 0.4023(2) 0.0519(7) Uani 1 1 d U
C14 C 0.2771(4) 0.34621(15) 0.3333(3) 0.0850(11) Uani 1 1 d U
H14 H 0.3044 0.3185 0.2917 0.102 Uiso 1 1 calc R
C15 C 0.3016(5) 0.40954(18) 0.3244(3) 0.1156(15) Uani 1 1 d U
H15 H 0.3437 0.4242 0.2766 0.139 Uiso 1 1 calc R
C16 C 0.2637(4) 0.45006(17) 0.3859(3) 0.1026(14) Uani 1 1 d U
H16 H 0.2818 0.4924 0.3809 0.123 Uiso 1 1 calc R
C17 C 0.1995(4) 0.42879(16) 0.4547(3) 0.0845(11) Uani 1 1 d U
H17 H 0.1732 0.4567 0.4964 0.101 Uiso 1 1 calc R
C18 C 0.1733(3) 0.36604(14) 0.4628(2) 0.0659(9) Uani 1 1 d U
H18 H 0.1280 0.3519 0.5095 0.079 Uiso 1 1 calc R
C19 C 0.3156(3) 0.03550(13) 0.2326(2) 0.0613(8) Uani 1 1 d U
C20 C 0.1912(4) 0.01696(18) 0.2634(3) 0.1215(16) Uani 1 1 d U
H20 H 0.1570 0.0393 0.3084 0.146 Uiso 1 1 calc R
C21 C 0.1168(5) -0.0362(2) 0.2258(5) 0.173(3) Uani 1 1 d U
H21 H 0.0311 -0.0485 0.2450 0.208 Uiso 1 1 calc R
C22 C 0.1684(6) -0.0693(2) 0.1625(5) 0.161(3) Uani 1 1 d U
H22 H 0.1194 -0.1050 0.1392 0.193 Uiso 1 1 calc R
C23 C 0.2903(6) -0.05145(18) 0.1325(3) 0.1261(17) Uani 1 1 d U
H23 H 0.3241 -0.0741 0.0877 0.151 Uiso 1 1 calc R
C24 C 0.3652(4) 0.00078(14) 0.1687(2) 0.0854(11) Uani 1 1 d U
H24 H 0.4509 0.0123 0.1489 0.102 Uiso 1 1 calc R
C25 C 0.5493(3) 0.11973(12) 0.2191(2) 0.0488(7) Uani 1 1 d U
C26 C 0.5037(4) 0.14471(16) 0.1355(2) 0.0789(11) Uani 1 1 d U
H26 H 0.4048 0.1515 0.1157 0.095 Uiso 1 1 calc R
C27 C 0.6023(4) 0.15974(18) 0.0808(3) 0.1006(13) Uani 1 1 d U
H27 H 0.5703 0.1769 0.0243 0.121 Uiso 1 1 calc R
C28 C 0.7474(4) 0.14957(17) 0.1094(3) 0.0921(12) Uani 1 1 d U
H28 H 0.8139 0.1593 0.0718 0.111 Uiso 1 1 calc R
C29 C 0.7956(4) 0.12540(16) 0.1919(3) 0.0809(11) Uani 1 1 d U
H29 H 0.8948 0.1189 0.2110 0.097 Uiso 1 1 calc R
C30 C 0.6956(3) 0.11016(13) 0.2484(2) 0.0627(8) Uani 1 1 d U
H30 H 0.7280 0.0937 0.3052 0.075 Uiso 1 1 calc R
C1S C -0.1093(8) -0.0071(3) 0.4395(6) 0.270(5) Uani 1 1 d U
H1S H -0.1864 -0.0087 0.3915 0.323 Uiso 1 1 calc R
C2S C -0.0450(12) 0.0474(3) 0.4633(6) 0.308(6) Uani 1 1 d U
H2S H -0.0878 0.0831 0.4354 0.369 Uiso 1 1 calc R
C3S C 0.0685(6) 0.0544(2) 0.5205(5) 0.143(2) Uani 1 1 d U
H3S H 0.1166 0.0924 0.5311 0.171 Uiso 1 1 calc R

loop_
_atom_site_aniso_label
_atom_site_aniso_U_11
_atom_site_aniso_U_22
_atom_site_aniso_U_33
_atom_site_aniso_U_23
_atom_site_aniso_U_13
_atom_site_aniso_U_12
Ni 0.0434(2) 0.0418(2) 0.0437(2) 0.00324(18) 0.00790(17) 0.00280(17)
Cl 0.0624(5) 0.0716(5) 0.0474(5) 0.0108(4) 0.0063(4) 0.0085(4)
P1 0.0512(5) 0.0453(5) 0.0521(5) -0.0003(4) 0.0107(4) 0.0052(4)
P2 0.0463(4) 0.0436(4) 0.0496(5) -0.0010(4) 0.0064(4) 0.0032(4)
N1 0.0891(18) 0.0655(17) 0.0447(16) -0.0058(12) 0.0140(14) 0.0239(14)
N2 0.0588(15) 0.0539(15) 0.0552(16) 0.0049(12) 0.0058(13) 0.0177(12)
C1 0.0447(16) 0.0410(15) 0.0439(16) 0.0054(12) 0.0079(13) -0.0016(12)
C2 0.0532(17) 0.0533(18) 0.0448(17) 0.0022(14) 0.0063(14) 0.0010(14)
C3 0.083(2) 0.071(2) 0.0409(18) 0.0009(16) 0.0059(17) 0.0074(17)
C4 0.080(2) 0.074(2) 0.046(2) 0.0156(16) -0.0075(18) 0.0033(18)
C5 0.066(2) 0.0545(19) 0.0536(19) 0.0124(15) 0.0004(17) 0.0060(15)
C6 0.0485(17) 0.0458(17) 0.0477(17) 0.0042(14) 0.0047(14) -0.0019(13)
C7 0.0541(16) 0.0365(16) 0.072(2) -0.0096(15) 0.0211(15) -0.0017(13)
C8 0.0505(17) 0.069(2) 0.093(3) -0.0073(19) 0.0104(18) 0.0016(17)
C9 0.052(2) 0.080(3) 0.134(4) -0.028(2) 0.005(2) 0.0035(19)
C10 0.062(3) 0.082(3) 0.170(5) -0.047(3) 0.042(2) -0.018(2)
C11 0.087(3) 0.081(3) 0.149(4) -0.020(3) 0.066(3) -0.026(2)
C12 0.087(2) 0.064(2) 0.105(3) -0.003(2) 0.047(2) -0.007(2)
C13 0.0417(16) 0.0481(15) 0.063(2) -0.0012(14) 0.0004(15) -0.0002(14)
C14 0.102(3) 0.0582(19) 0.105(3) -0.007(2) 0.048(2) -0.017(2)
C15 0.145(4) 0.066(2) 0.149(4) 0.005(2) 0.064(3) -0.030(3)
C16 0.117(3) 0.049(2) 0.139(4) 0.002(2) 0.013(3) -0.018(2)
C17 0.094(3) 0.055(2) 0.097(3) -0.017(2) -0.008(2) 0.004(2)
C18 0.078(2) 0.0547(18) 0.061(2) -0.0071(16) -0.0015(18) 0.0030(17)
C19 0.0540(19) 0.0430(17) 0.080(2) -0.0021(15) -0.0097(17) 0.0018(14)
C20 0.061(2) 0.089(3) 0.214(5) -0.011(3) 0.020(3) -0.019(2)
C21 0.078(3) 0.103(4) 0.321(9) 0.001(4) -0.013(4) -0.039(3)
C22 0.130(5) 0.058(3) 0.248(8) 0.000(3) -0.102(4) -0.013(3)
C23 0.184(5) 0.051(3) 0.114(4) -0.021(2) -0.058(3) 0.008(3)
C24 0.113(3) 0.047(2) 0.088(3) -0.0159(18) -0.010(2) 0.0026(19)
C25 0.0505(16) 0.0456(17) 0.0510(19) -0.0104(13) 0.0102(15) 0.0006(13)
C26 0.061(2) 0.114(3) 0.065(2) 0.016(2) 0.0185(18) 0.007(2)
C27 0.095(3) 0.137(4) 0.077(3) 0.026(2) 0.035(2) 0.006(3)
C28 0.086(2) 0.099(3) 0.104(3) 0.004(2) 0.051(3) -0.005(2)
C29 0.055(2) 0.083(3) 0.109(3) -0.009(2) 0.027(2) 0.0002(19)
C30 0.0541(18) 0.062(2) 0.072(2) -0.0030(17) 0.0111(17) 0.0050(16)
C1S 0.231(7) 0.105(4) 0.388(12) -0.073(6) -0.193(7) 0.056(4)
C2S 0.464(14) 0.085(4) 0.283(10) 0.011(5) -0.203(9) -0.009(6)
C3S 0.121(4) 0.080(3) 0.234(7) -0.001(4) 0.047(4) -0.056(3)

loop_
_atom_type_symbol
_atom_type_description
_atom_type_scat_dispersion_real
_atom_type_scat_dispersion_imag
_atom_type_scat_source
C C 0.0033 0.0016 'International Tables Vol C Tables 4.2.6.8 and 6.1.1.4'
H H 0.0000 0.0000 'International Tables Vol C Tables 4.2.6.8 and 6.1.1.4'
N N 0.0061 0.0033 'International Tables Vol C Tables 4.2.6.8 and 6.1.1.4'
P P 0.1023 0.0942 'International Tables Vol C Tables 4.2.6.8 and 6.1.1.4'
Cl Cl 0.1484 0.1585 'International Tables Vol C Tables 4.2.6.8 and 6.1.1.4'
Ni Ni 0.3393 1.1124 'International Tables Vol C Tables 4.2.6.8 and 6.1.1.4'

loop_
_geom_angle_atom_site_label_1
_geom_angle_atom_site_label_2
_geom_angle_atom_site_label_3
_geom_angle
_geom_angle_site_symmetry_1
C1 Ni P1 83.73(8) .
C1 Ni P2 83.59(8) .
P1 Ni P2 167.32(3) .
C1 Ni Cl 178.28(8) .
P1 Ni Cl 96.75(3) .
P2 Ni Cl 95.91(3) .
N1 P1 C13 105.58(13) .
N1 P1 C7 107.11(14) .
C13 P1 C7 101.09(12) .
N1 P1 Ni 103.37(8) .
C13 P1 Ni 119.53(10) .
C7 P1 Ni 119.04(9) .
N2 P2 C19 105.21(13) .
N2 P2 C25 105.88(13) .
C19 P2 C25 103.85(14) .
N2 P2 Ni 103.53(9) .
C19 P2 Ni 116.99(10) .
C25 P2 Ni 120.00(9) .
C2 N1 P1 114.90(19) .
C2 N1 H1N 122.6 .
P1 N1 H1N 122.6 .
C6 N2 P2 114.92(19) .
C6 N2 H2N 122.5 .
P2 N2 H2N 122.5 .
C2 C1 C6 116.0(3) .
C2 C1 Ni 121.6(2) .
C6 C1 Ni 122.4(2) .
C3 C2 N1 121.7(3) .
C3 C2 C1 122.1(3) .
N1 C2 C1 116.3(3) .
C4 C3 C2 119.1(3) .
C4 C3 H3 120.4 .
C2 C3 H3 120.4 .
C3 C4 C5 121.4(3) .
C3 C4 H4 119.3 .
C5 C4 H4 119.3 .
C4 C5 C6 118.4(3) .
C4 C5 H5 120.8 .
C6 C5 H5 120.8 .
C5 C6 C1 122.9(3) .
C5 C6 N2 121.5(3) .
C1 C6 N2 115.6(3) .
C8 C7 C12 118.0(3) .
C8 C7 P1 119.2(2) .
C12 C7 P1 122.7(3) .
C7 C8 C9 121.1(3) .
C7 C8 H8 119.4 .
C9 C8 H8 119.4 .
C10 C9 C8 119.2(4) .
C10 C9 H9 120.4 .
C8 C9 H9 120.4 .
C11 C10 C9 121.5(4) .
C11 C10 H10 119.3 .
C9 C10 H10 119.3 .
C10 C11 C12 119.9(4) .
C10 C11 H11 120.1 .
C12 C11 H11 120.1 .
C7 C12 C11 120.2(4) .
C7 C12 H12 119.9 .
C11 C12 H12 119.9 .
C14 C13 C18 118.3(3) .
C14 C13 P1 121.5(2) .
C18 C13 P1 120.2(2) .
C13 C14 C15 121.0(3) .
C13 C14 H14 119.5 .
C15 C14 H14 119.5 .
C16 C15 C14 119.6(4) .
C16 C15 H15 120.2 .
C14 C15 H15 120.2 .
C17 C16 C15 120.2(4) .
C17 C16 H16 119.9 .
C15 C16 H16 119.9 .
C16 C17 C18 120.2(4) .
C16 C17 H17 119.9 .
C18 C17 H17 119.9 .
C17 C18 C13 120.7(3) .
C17 C18 H18 119.7 .
C13 C18 H18 119.7 .
C24 C19 C20 119.0(3) .
C24 C19 P2 123.6(3) .
C20 C19 P2 117.0(3) .
C19 C20 C21 119.0(5) .
C19 C20 H20 120.5 .
C21 C20 H20 120.5 .
C22 C21 C20 120.4(5) .
C22 C21 H21 119.8 .
C20 C21 H21 119.8 .
C21 C22 C23 120.7(5) .
C21 C22 H22 119.7 .
C23 C22 H22 119.7 .
C22 C23 C24 119.8(5) .
C22 C23 H23 120.1 .
C24 C23 H23 120.1 .
C19 C24 C23 121.0(4) .
C19 C24 H24 119.5 .
C23 C24 H24 119.5 .
C26 C25 C30 119.5(3) .
C26 C25 P2 119.3(2) .
C30 C25 P2 121.2(2) .
C25 C26 C27 120.7(3) .
C25 C26 H26 119.7 .
C27 C26 H26 119.7 .
C28 C27 C26 119.9(4) .
C28 C27 H27 120.0 .
C26 C27 H27 120.0 .
C29 C28 C27 120.7(4) .
C29 C28 H28 119.7 .
C27 C28 H28 119.7 .
C28 C29 C30 119.8(3) .
C28 C29 H29 120.1 .
C30 C29 H29 120.1 .
C25 C30 C29 119.5(3) .
C25 C30 H30 120.3 .
C29 C30 H30 120.3 .
C3S C1S C2S 120.8(6) 3_556
C3S C1S H1S 119.6 3_556
C2S C1S H1S 119.6 .
C3S C2S C1S 125.3(7) .
C3S C2S H2S 117.4 .
C1S C2S H2S 117.4 .
C1S C3S C2S 113.6(6) 3_556
C1S C3S H3S 123.2 3_556
C2S C3S H3S 123.2 .

loop_
_geom_bond_atom_site_label_1
_geom_bond_atom_site_label_2
_geom_bond_distance
_geom_bond_site_symmetry_2
Ni C1 1.894(3) .
Ni P1 2.1768(8) .
Ni P2 2.1774(8) .
Ni Cl 2.2137(8) .
P1 N1 1.664(2) .
P1 C13 1.813(3) .
P1 C7 1.822(3) .
P2 N2 1.670(2) .
P2 C19 1.813(3) .
P2 C25 1.821(3) .
N1 C2 1.392(3) .
N1 H1N 0.8600 .
N2 C6 1.402(3) .
N2 H2N 0.8600 .
C1 C2 1.399(4) .
C1 C6 1.400(3) .
C2 C3 1.390(4) .
C3 C4 1.372(4) .
C3 H3 0.9300 .
C4 C5 1.377(4) .
C4 H4 0.9300 .
C5 C6 1.384(4) .
C5 H5 0.9300 .
C7 C8 1.374(4) .
C7 C12 1.380(4) .
C8 C9 1.386(4) .
C8 H8 0.9300 .
C9 C10 1.349(5) .
C9 H9 0.9300 .
C10 C11 1.341(5) .
C10 H10 0.9300 .
C11 C12 1.392(4) .
C11 H11 0.9300 .
C12 H12 0.9300 .
C13 C14 1.365(4) .
C13 C18 1.381(4) .
C14 C15 1.388(4) .
C14 H14 0.9300 .
C15 C16 1.361(5) .
C15 H15 0.9300 .
C16 C17 1.359(5) .
C16 H16 0.9300 .
C17 C18 1.377(4) .
C17 H17 0.9300 .
C18 H18 0.9300 .
C19 C24 1.359(4) .
C19 C20 1.375(4) .
C20 C21 1.403(6) .
C20 H20 0.9300 .
C21 C22 1.342(7) .
C21 H21 0.9300 .
C22 C23 1.345(7) .
C22 H22 0.9300 .
C23 C24 1.383(5) .
C23 H23 0.9300 .
C24 H24 0.9300 .
C25 C26 1.370(4) .
C25 C30 1.374(4) .
C26 C27 1.371(4) .
C26 H26 0.9300 .
C27 C28 1.364(5) .
C27 H27 0.9300 .
C28 C29 1.353(5) .
C28 H28 0.9300 .
C29 C30 1.401(4) .
C29 H29 0.9300 .
C30 H30 0.9300 .
C1S C3S 1.210(7) 3_556
C1S C2S 1.335(7) .
C1S H1S 0.9300 .
C2S C3S 1.256(7) .
C2S H2S 0.9300 .
C3S C1S 1.210(7) 3_556
C3S H3S 0.9300 .

loop_
_geom_hbond_atom_site_label_D
_geom_hbond_atom_site_label_H
_geom_hbond_atom_site_label_A
_geom_hbond_distance_DH
_geom_hbond_distance_HA
_geom_hbond_distance_DA
_geom_hbond_angle_DHA
_geom_hbond_site_symmetry_A
N1 H1N Cl 0.86 2.50 3.361(2) 175.1 4_566

loop_
_geom_torsion_atom_site_label_1
_geom_torsion_atom_site_label_2
_geom_torsion_atom_site_label_3
_geom_torsion_atom_site_label_4
_geom_torsion
_geom_torsion_site_symmetry_1
_geom_torsion_site_symmetry_4
C1 Ni P1 N1 -0.89(12) . .
P2 Ni P1 N1 -0.07(19) . .
Cl Ni P1 N1 177.46(9) . .
C1 Ni P1 C13 115.99(13) . .
P2 Ni P1 C13 116.80(17) . .
Cl Ni P1 C13 -65.67(11) . .
C1 Ni P1 C7 -119.44(14) . .
P2 Ni P1 C7 -118.63(18) . .
Cl Ni P1 C7 58.90(12) . .
C1 Ni P2 N2 0.31(11) . .
P1 Ni P2 N2 -0.50(18) . .
Cl Ni P2 N2 -178.03(9) . .
C1 Ni P2 C19 115.49(14) . .
P1 Ni P2 C19 114.68(18) . .
Cl Ni P2 C19 -62.85(13) . .
C1 Ni P2 C25 -117.33(14) . .
P1 Ni P2 C25 -118.14(18) . .
Cl Ni P2 C25 64.33(12) . .
C13 P1 N1 C2 -123.5(2) . .
C7 P1 N1 C2 129.4(2) . .
Ni P1 N1 C2 2.8(2) . .
C19 P2 N2 C6 -124.0(2) . .
C25 P2 N2 C6 126.44(19) . .
Ni P2 N2 C6 -0.7(2) . .
P1 Ni C1 C2 -1.2(2) . .
P2 Ni C1 C2 179.0(2) . .
P1 Ni C1 C6 179.9(2) . .
P2 Ni C1 C6 0.0(2) . .
P1 N1 C2 C3 176.3(2) . .
P1 N1 C2 C1 -4.0(3) . .
C6 C1 C2 C3 2.1(4) . .
Ni C1 C2 C3 -176.9(2) . .
C6 C1 C2 N1 -177.6(2) . .
Ni C1 C2 N1 3.4(3) . .
N1 C2 C3 C4 177.4(3) . .
C1 C2 C3 C4 -2.3(4) . .
C2 C3 C4 C5 0.6(5) . .
C3 C4 C5 C6 1.1(5) . .
C4 C5 C6 C1 -1.3(4) . .
C4 C5 C6 N2 177.9(3) . .
C2 C1 C6 C5 -0.3(4) . .
Ni C1 C6 C5 178.8(2) . .
C2 C1 C6 N2 -179.5(2) . .
Ni C1 C6 N2 -0.5(3) . .
P2 N2 C6 C5 -178.5(2) . .
P2 N2 C6 C1 0.7(3) . .
N1 P1 C7 C8 169.3(2) . .
C13 P1 C7 C8 59.1(3) . .
Ni P1 C7 C8 -74.1(2) . .
N1 P1 C7 C12 -10.5(3) . .
C13 P1 C7 C12 -120.8(3) . .
Ni P1 C7 C12 106.1(2) . .
C12 C7 C8 C9 0.2(5) . .
P1 C7 C8 C9 -179.6(2) . .
C7 C8 C9 C10 0.1(5) . .
C8 C9 C10 C11 -0.2(6) . .
C9 C10 C11 C12 0.1(7) . .
C8 C7 C12 C11 -0.4(5) . .
P1 C7 C12 C11 179.5(3) . .
C10 C11 C12 C7 0.2(6) . .
N1 P1 C13 C14 129.2(3) . .
C7 P1 C13 C14 -119.4(3) . .
Ni P1 C13 C14 13.4(3) . .
N1 P1 C13 C18 -51.1(3) . .
C7 P1 C13 C18 60.3(3) . .
Ni P1 C13 C18 -166.9(2) . .
C18 C13 C14 C15 0.5(5) . .
P1 C13 C14 C15 -179.8(3) . .
C13 C14 C15 C16 0.9(6) . .
C14 C15 C16 C17 -1.3(7) . .
C15 C16 C17 C18 0.4(6) . .
C16 C17 C18 C13 1.0(5) . .
C14 C13 C18 C17 -1.4(5) . .
P1 C13 C18 C17 178.9(2) . .
N2 P2 C19 C24 -94.1(3) . .
C25 P2 C19 C24 16.9(3) . .
Ni P2 C19 C24 151.6(3) . .
N2 P2 C19 C20 78.7(3) . .
C25 P2 C19 C20 -170.2(3) . .
Ni P2 C19 C20 -35.5(3) . .
C24 C19 C20 C21 -2.0(6) . .
P2 C19 C20 C21 -175.2(4) . .
C19 C20 C21 C22 1.7(9) . .
C20 C21 C22 C23 -1.5(10) . .
C21 C22 C23 C24 1.5(9) . .
C20 C19 C24 C23 2.0(6) . .
P2 C19 C24 C23 174.7(3) . .
C22 C23 C24 C19 -1.7(7) . .
N2 P2 C25 C26 179.2(2) . .
C19 P2 C25 C26 68.6(3) . .
Ni P2 C25 C26 -64.4(3) . .
N2 P2 C25 C30 -1.5(3) . .
C19 P2 C25 C30 -112.1(2) . .
Ni P2 C25 C30 114.9(2) . .
C30 C25 C26 C27 0.5(5) . .
P2 C25 C26 C27 179.8(3) . .
C25 C26 C27 C28 0.3(6) . .
C26 C27 C28 C29 -0.8(7) . .
C27 C28 C29 C30 0.5(6) . .
C26 C25 C30 C29 -0.8(5) . .
P2 C25 C30 C29 180.0(2) . .
C28 C29 C30 C25 0.3(5) . .
C3S C1S C2S C3S 7.6(19) 3_556 .
C1S C2S C3S C1S -7.1(18) . 3_556
